data_4023207
loop_
_publ_author_name
'Lodovico Lunazzi'
'Andrea Mazzanti'
'Shaik Rafi'
'H. Surya Prakash Rao'

_publ_contact_author
;
Dr. Andrea Mazzanti
University of Bologna
Department of Organic Chemistry A.Mangini
Viale Risorgimento 4
40136 Bologna
Italy
;
_publ_contact_author_email mazzand@ms.fci.unibo.it
_publ_contact_author_fax '[039]051 209 3654'
_publ_contact_author_phone '[039]051 209 3633'
_publ_section_title
;
 Chair to Boat Interconversion and Face to Face Interactions
 in Isomeric Aryl-Substituted Perhydrocyclopentaquinolizines
;
_journal_name_full 'Journal of Organic Chemistry'
_journal_page_first 678
_journal_page_last 688
_journal_paper_doi 10.1021/jo702172u
_journal_volume 73
_journal_year 2008
_chemical_formula_sum 'C56 H65 F9 N2 O10'
_chemical_formula_weight 1097.10
_chemical_name_common 'compound 2-H+'
_chemical_name_systematic
; 
 (3R*,5S*,7aR*,9aS*)-3,5-di(4-methoxyphenyl)perhydrocyclopenta[ij]
 quinolizine trifluoroacetate 
;
_space_group_IT_number 2
_symmetry_cell_setting triclinic
_symmetry_space_group_name_Hall '-P 1'
_symmetry_space_group_name_H-M 'P -1'
_atom_sites_solution_hydrogens geom
_atom_sites_solution_primary direct
_atom_sites_solution_secondary difmap
_audit_creation_date 10/09/2007
_audit_creation_method SHELXL-97
_audit_update_record 13/09/2007
_cell_angle_alpha 110.3030(10)
_cell_angle_beta 98.6520(10)
_cell_angle_gamma 107.6590(10)
_cell_formula_units_Z 2
_cell_length_a 11.3651(10)
_cell_length_b 16.3126(14)
_cell_length_c 17.2329(15)
_cell_measurement_reflns_used 667
_cell_measurement_temperature 273(2)
_cell_volume 2735.8(4)
_computing_structure_refinement 'SHELXL-97 (Sheldrick, 1997)'
_computing_structure_solution 'SHELXS-97 (Sheldrick, 1990)'
_diffrn_ambient_temperature 273(2)
_diffrn_measured_fraction_theta_full 0.996
_diffrn_measured_fraction_theta_max 0.996
_diffrn_measurement_device_type 'bruker APEX2'
_diffrn_measurement_method 'phi and omega scans'
_diffrn_radiation_monochromator graphite
_diffrn_radiation_source 'fine-focus sealed tube'
_diffrn_radiation_type MoK\a
_diffrn_radiation_wavelength 0.71073
_diffrn_reflns_av_R_equivalents 0.0328
_diffrn_reflns_av_sigmaI/netI 0.0437
_diffrn_reflns_limit_h_max 13
_diffrn_reflns_limit_h_min -13
_diffrn_reflns_limit_k_max 19
_diffrn_reflns_limit_k_min -19
_diffrn_reflns_limit_l_max 20
_diffrn_reflns_limit_l_min -20
_diffrn_reflns_number 27537
_diffrn_reflns_theta_full 25.49
_diffrn_reflns_theta_max 25.49
_diffrn_reflns_theta_min 1.44
_exptl_absorpt_coefficient_mu 0.111
_exptl_absorpt_correction_T_max 0.9890
_exptl_absorpt_correction_T_min 0.9782
_exptl_absorpt_correction_type empirical
_exptl_crystal_density_diffrn 1.332
_exptl_crystal_density_method 'not measured'
_exptl_crystal_F_000 1152
_exptl_crystal_size_max 0.20
_exptl_crystal_size_mid 0.20
_exptl_crystal_size_min 0.10
_refine_diff_density_max 0.628
_refine_diff_density_min -0.348
_refine_diff_density_rms 0.039
_refine_ls_extinction_method none
_refine_ls_goodness_of_fit_ref 1.039
_refine_ls_hydrogen_treatment mixed
_refine_ls_matrix_type full
_refine_ls_number_parameters 739
_refine_ls_number_reflns 10142
_refine_ls_number_restraints 55
_refine_ls_restrained_S_all 1.058
_refine_ls_R_factor_all 0.1354
_refine_ls_R_factor_gt 0.0707
_refine_ls_shift/su_max 0.000
_refine_ls_shift/su_mean 0.000
_refine_ls_structure_factor_coef Fsqd
_refine_ls_weighting_details 'calc w=1/[\s^2^(Fo^2^)+(0.1169P)^2^+0.5474P] where P=(Fo^2^+2Fc^2^)/3'
_refine_ls_weighting_scheme calc
_refine_ls_wR_factor_gt 0.2000
_refine_ls_wR_factor_ref 0.2462
_reflns_number_gt 5004
_reflns_number_total 10142
_reflns_threshold_expression >2sigma(I)
_cod_data_source_file jo702172u-File005.cif
_cod_data_source_block 121bnh
_cod_database_code 4023207

loop_
_symmetry_equiv_pos_as_xyz
'x, y, z'
'-x, -y, -z'

loop_
_atom_site_label
_atom_site_type_symbol
_atom_site_fract_x
_atom_site_fract_y
_atom_site_fract_z
_atom_site_U_iso_or_equiv
_atom_site_adp_type
_atom_site_occupancy
_atom_site_symmetry_multiplicity
_atom_site_calc_flag
_atom_site_refinement_flags
_atom_site_disorder_assembly
_atom_site_disorder_group
N1 N 0.3770(3) 0.20247(19) 0.23528(19) 0.0623(7) Uani 1 1 d . A 5
H101 H 0.438(3) 0.261(2) 0.281(2) 0.068(9) Uiso 1 1 d . B 5
O1 O 0.2935(3) 0.5575(2) 0.2028(2) 0.1123(10) Uani 1 1 d . A 5
O2 O 0.2390(4) 0.1795(2) 0.5758(2) 0.1365(13) Uani 1 1 d . A 5
C1 C 0.2005(3) 0.0690(2) 0.0755(3) 0.0798(10) Uani 1 1 d . A 5
H1A H 0.2182 0.0189 0.0865 0.096 Uiso 1 1 calc R A 5
H1B H 0.1357 0.0399 0.0201 0.096 Uiso 1 1 calc R A 5
C2 C 0.1460(3) 0.1180(2) 0.1456(3) 0.0881(12) Uani 1 1 d . A 5
H2A H 0.0789 0.1333 0.1192 0.106 Uiso 1 1 calc R A 5
H2B H 0.1061 0.0737 0.1687 0.106 Uiso 1 1 calc R A 5
C3 C 0.2443(3) 0.2083(2) 0.2204(2) 0.0726(9) Uani 1 1 d . A 5
H3 H 0.2174 0.2110 0.2724 0.087 Uiso 1 1 calc R A 5
C4 C 0.3817(3) 0.1250(2) 0.2646(2) 0.0726(9) Uani 1 1 d . A 5
H4 H 0.3201 0.0641 0.2194 0.087 Uiso 1 1 calc R A 5
C5 C 0.5149(4) 0.1231(3) 0.2730(3) 0.0871(11) Uani 1 1 d . A 5
H5A H 0.5207 0.0758 0.2937 0.105 Uiso 1 1 calc R A 5
H5B H 0.5781 0.1842 0.3149 0.105 Uiso 1 1 calc R A 5
C6 C 0.5448(4) 0.1006(3) 0.1873(3) 0.0881(12) Uani 1 1 d . A 5
H6A H 0.4808 0.0400 0.1451 0.106 Uiso 1 1 calc R A 5
H6B H 0.6284 0.0957 0.1935 0.106 Uiso 1 1 calc R A 5
C7 C 0.5456(3) 0.1765(2) 0.1553(2) 0.0687(9) Uani 1 1 d . A 5
H7 H 0.6235 0.2336 0.1891 0.082 Uiso 1 1 calc R A 5
C8 C 0.3229(3) 0.1351(2) 0.0700(2) 0.0690(9) Uani 1 1 d . A 5
H8 H 0.2993 0.1747 0.0441 0.083 Uiso 1 1 calc R A 5
C9 C 0.4251(3) 0.2011(2) 0.1579(2) 0.0596(8) Uani 1 1 d . A 5
H9 H 0.4496 0.2654 0.1611 0.071 Uiso 1 1 calc R A 5
C10 C 0.5357(4) 0.1442(3) 0.0597(3) 0.0818(11) Uani 1 1 d . A 5
H10A H 0.5629 0.1979 0.0451 0.098 Uiso 1 1 calc R A 5
H10B H 0.5884 0.1076 0.0438 0.098 Uiso 1 1 calc R A 5
C11 C 0.3942(4) 0.0837(3) 0.0149(3) 0.0899(11) Uani 1 1 d . A 5
H11A H 0.3739 0.0205 0.0126 0.108 Uiso 1 1 calc R A 5
H11B H 0.3711 0.0789 -0.0435 0.108 Uiso 1 1 calc R A 5
C12 C 0.2570(3) 0.3012(2) 0.2142(2) 0.0668(9) Uani 1 1 d . A 5
C13 C 0.3148(4) 0.3838(3) 0.2885(3) 0.0813(10) Uani 1 1 d . A 5
H13 H 0.3445 0.3810 0.3404 0.098 Uiso 1 1 calc R A 5
C14 C 0.3297(4) 0.4712(3) 0.2878(3) 0.0875(11) Uani 1 1 d . A 5
H14 H 0.3692 0.5262 0.3386 0.105 Uiso 1 1 calc R A 5
C15 C 0.2851(4) 0.4755(3) 0.2109(3) 0.0796(11) Uani 1 1 d . A 5
C16 C 0.2275(4) 0.3940(3) 0.1364(3) 0.0836(11) Uani 1 1 d . A 5
H16 H 0.1983 0.3969 0.0843 0.100 Uiso 1 1 calc R A 5
C17 C 0.2128(3) 0.3079(3) 0.1384(3) 0.0761(10) Uani 1 1 d . A 5
H17 H 0.1721 0.2531 0.0876 0.091 Uiso 1 1 calc R A 5
C18 C 0.3409(4) 0.1399(3) 0.3470(3) 0.0787(10) Uani 1 1 d . A 5
C19 C 0.2445(4) 0.0672(3) 0.3502(3) 0.0866(11) Uani 1 1 d . A 5
H19 H 0.2030 0.0102 0.3015 0.104 Uiso 1 1 calc R A 5
C20 C 0.2078(4) 0.0782(3) 0.4266(3) 0.0944(12) Uani 1 1 d . A 5
H20 H 0.1428 0.0285 0.4284 0.113 Uiso 1 1 calc R A 5
C21 C 0.2682(5) 0.1621(3) 0.4981(3) 0.1013(13) Uani 1 1 d . A 5
C22 C 0.3626(5) 0.2336(3) 0.4943(3) 0.1210(17) Uani 1 1 d . A 5
H22 H 0.4024 0.2912 0.5426 0.145 Uiso 1 1 calc R A 5
C23 C 0.4007(5) 0.2229(3) 0.4210(3) 0.1104(15) Uani 1 1 d . A 5
H23 H 0.4682 0.2724 0.4211 0.132 Uiso 1 1 calc R A 5
C24 C 0.3416(6) 0.6423(3) 0.2782(4) 0.149(2) Uani 1 1 d . A 5
H24A H 0.3450 0.6941 0.2629 0.223 Uiso 1 1 calc R A 5
H24B H 0.4266 0.6528 0.3085 0.223 Uiso 1 1 calc R A 5
H24C H 0.2859 0.6379 0.3146 0.223 Uiso 1 1 calc R A 5
C25 C 0.1362(6) 0.1095(4) 0.5799(4) 0.162(3) Uani 1 1 d . A 5
H25A H 0.1262 0.1306 0.6369 0.242 Uiso 1 1 calc R A 5
H25B H 0.1531 0.0527 0.5666 0.242 Uiso 1 1 calc R A 5
H25C H 0.0586 0.0969 0.5389 0.242 Uiso 1 1 calc R A 5
N2 N 0.8277(2) 0.50117(17) 0.21136(18) 0.0586(7) Uani 1 1 d . C 5
H102 H 0.814(3) 0.491(2) 0.261(2) 0.068(9) Uiso 1 1 d . D 5
O3 O 1.2811(3) 0.8552(2) 0.52548(19) 0.1410(14) Uani 1 1 d . C 5
O4 O 0.8873(3) 0.1274(2) 0.2138(2) 0.1120(10) Uani 1 1 d . C 5
C101 C 0.8429(4) 0.4680(3) 0.0432(2) 0.0755(10) Uani 1 1 d . C 5
H10C H 0.8370 0.5284 0.0514 0.091 Uiso 1 1 calc R C 5
H10D H 0.8520 0.4403 -0.0142 0.091 Uiso 1 1 calc R C 5
C102 C 0.9633(3) 0.4854(3) 0.1096(2) 0.0776(10) Uani 1 1 d . C 5
H10E H 1.0253 0.5486 0.1254 0.093 Uiso 1 1 calc R C 5
H10F H 1.0012 0.4411 0.0823 0.093 Uiso 1 1 calc R C 5
C103 C 0.9425(3) 0.4758(2) 0.1921(2) 0.0646(8) Uani 1 1 d . C 5
H103 H 1.0189 0.5236 0.2393 0.078 Uiso 1 1 calc R C 5
C104 C 0.8528(3) 0.6049(2) 0.2335(2) 0.0680(9) Uani 1 1 d . C 5
H104 H 0.8701 0.6176 0.1839 0.082 Uiso 1 1 calc R C 5
C105 C 0.7314(4) 0.6216(3) 0.2468(3) 0.0835(11) Uani 1 1 d . C 5
H10G H 0.7107 0.6072 0.2944 0.100 Uiso 1 1 calc R C 5
H10H H 0.7466 0.6877 0.2619 0.100 Uiso 1 1 calc R C 5
C106 C 0.6183(4) 0.5607(2) 0.1662(3) 0.0829(11) Uani 1 1 d . C 5
H10I H 0.6387 0.5752 0.1186 0.099 Uiso 1 1 calc R C 5
H10J H 0.5435 0.5750 0.1758 0.099 Uiso 1 1 calc R C 5
C107 C 0.5868(3) 0.4558(2) 0.1425(2) 0.0692(9) Uani 1 1 d . C 5
H107 H 0.5445 0.4369 0.1825 0.083 Uiso 1 1 calc R C 5
C108 C 0.7188(3) 0.4036(2) 0.0482(2) 0.0658(9) Uani 1 1 d . C 5
H108 H 0.7168 0.3390 0.0258 0.079 Uiso 1 1 calc R C 5
C109 C 0.7053(3) 0.4296(2) 0.14107(19) 0.0573(8) Uani 1 1 d . C 5
H109 H 0.6845 0.3713 0.1500 0.069 Uiso 1 1 calc R C 5
C110 C 0.5959(4) 0.4023(3) -0.0035(2) 0.0849(11) Uani 1 1 d . C 5
H11C H 0.6132 0.4600 -0.0121 0.102 Uiso 1 1 calc R C 5
H11D H 0.5612 0.3487 -0.0594 0.102 Uiso 1 1 calc R C 5
C111 C 0.5024(3) 0.3943(3) 0.0503(2) 0.0792(10) Uani 1 1 d . C 5
H11E H 0.4606 0.3292 0.0419 0.095 Uiso 1 1 calc R C 5
H11F H 0.4371 0.4176 0.0355 0.095 Uiso 1 1 calc R C 5
C112 C 0.9690(3) 0.6688(2) 0.3103(2) 0.0722(9) Uani 1 1 d . C 5
C113 C 0.9759(5) 0.6691(3) 0.3914(3) 0.1153(17) Uani 1 1 d . C 5
H113 H 0.9079 0.6266 0.3991 0.138 Uiso 1 1 calc R C 5
C114 C 1.0806(5) 0.7306(4) 0.4598(3) 0.135(2) Uani 1 1 d . C 5
H114 H 1.0833 0.7287 0.5134 0.161 Uiso 1 1 calc R C 5
C115 C 1.1826(4) 0.7956(3) 0.4520(3) 0.0973(13) Uani 1 1 d . C 5
C116 C 1.1779(4) 0.7973(2) 0.3730(2) 0.0782(10) Uani 1 1 d . C 5
H116 H 1.2452 0.8413 0.3662 0.094 Uiso 1 1 calc R C 5
C117 C 1.0726(3) 0.7332(2) 0.3031(2) 0.0720(9) Uani 1 1 d . C 5
H117 H 1.0717 0.7337 0.2492 0.086 Uiso 1 1 calc R C 5
C118 C 0.9263(3) 0.3812(3) 0.1960(2) 0.0651(9) Uani 1 1 d . C 5
C119 C 0.8917(3) 0.2979(3) 0.1248(3) 0.0726(9) Uani 1 1 d . C 5
H119 H 0.8768 0.2975 0.0701 0.087 Uiso 1 1 calc R C 5
C120 C 0.8787(3) 0.2146(3) 0.1328(3) 0.0780(10) Uani 1 1 d . C 5
H120 H 0.8536 0.1586 0.0837 0.094 Uiso 1 1 calc R C 5
C121 C 0.9027(4) 0.2140(3) 0.2134(3) 0.0859(12) Uani 1 1 d . C 5
C122 C 0.9399(4) 0.2970(3) 0.2855(3) 0.0891(11) Uani 1 1 d . C 5
H122 H 0.9572 0.2974 0.3402 0.107 Uiso 1 1 calc R C 5
C123 C 0.9517(3) 0.3797(3) 0.2766(3) 0.0826(10) Uani 1 1 d . C 5
H123 H 0.9772 0.4357 0.3258 0.099 Uiso 1 1 calc R C 5
C124 C 1.3899(5) 0.9199(4) 0.5178(3) 0.134(2) Uani 1 1 d . C 5
H12A H 1.4516 0.9584 0.5736 0.201 Uiso 1 1 calc R C 5
H12B H 1.3633 0.9596 0.4951 0.201 Uiso 1 1 calc R C 5
H12C H 1.4284 0.8855 0.4794 0.201 Uiso 1 1 calc R C 5
C125 C 0.9128(5) 0.1230(4) 0.2956(4) 0.137(2) Uani 1 1 d . C 5
H12D H 0.8987 0.0590 0.2871 0.205 Uiso 1 1 calc R C 5
H12E H 0.8563 0.1438 0.3265 0.205 Uiso 1 1 calc R C 5
H12F H 1.0007 0.1633 0.3283 0.205 Uiso 1 1 calc R C 5
C51 C 1.0495(6) 0.7949(4) 0.1097(3) 0.1065(15) Uani 1 1 d . E 5
C52 C 0.9380(6) 0.8214(4) 0.1249(3) 0.1131(16) Uani 1 1 d . E 5
F1 F 0.9501(4) 0.8641(3) 0.2062(3) 0.1897(16) Uani 1 1 d . E 5
F2 F 0.9210(4) 0.8775(3) 0.0902(3) 0.1982(18) Uani 1 1 d . E 5
F3 F 0.8287(4) 0.7497(3) 0.0938(3) 0.1986(17) Uani 1 1 d . E 5
O5 O 1.0343(4) 0.7127(3) 0.0840(2) 0.1478(15) Uani 1 1 d . E 5
O6 O 1.1489(4) 0.8636(3) 0.1279(3) 0.1682(16) Uani 1 1 d . E 5
H6 H 1.2074 0.8456 0.1184 0.252 Uiso 1 1 calc R E 5
C53 C 0.4180(7) 0.8599(4) 0.2081(5) 0.1148(16) Uani 1 1 d . F 5
C54 C 0.5500(7) 0.8610(5) 0.2195(5) 0.138(2) Uani 1 1 d . F 5
F4 F 0.5847(6) 0.8456(6) 0.1463(5) 0.280(3) Uani 1 1 d . F 5
F5 F 0.5665(4) 0.7933(4) 0.2298(4) 0.214(2) Uani 1 1 d . F 5
F6 F 0.6352(5) 0.9376(3) 0.2650(5) 0.276(4) Uani 1 1 d . F 5
O7 O 0.3580(5) 0.8381(3) 0.1330(3) 0.1724(17) Uani 1 1 d . F 5
O8 O 0.3851(5) 0.8835(3) 0.2716(3) 0.1746(18) Uani 1 1 d . F 5
O9 O 0.7391(3) 0.4676(2) 0.3399(2) 0.1259(12) Uani 1 1 d . G 5
O10 O 0.5850(3) 0.3594(2) 0.3499(2) 0.1276(12) Uani 1 1 d . G 5
C98 C 0.6794(4) 0.4285(3) 0.3762(2) 0.0720(9) Uani 1 1 d D G 5
F7 F 0.6065(13) 0.4726(11) 0.4975(7) 0.242(6) Uani 0.488(10) 1 d PDU H 1
F8 F 0.7989(15) 0.5601(13) 0.5133(10) 0.212(7) Uani 0.488(10) 1 d PDU H 1
F9 F 0.7665(19) 0.4334(16) 0.5082(11) 0.249(7) Uani 0.488(10) 1 d PDU H 1
C99 C 0.7088(12) 0.4781(9) 0.4761(8) 0.119(5) Uani 0.488(10) 1 d PDU H 1
F7A F 0.7026(17) 0.4274(15) 0.5146(9) 0.214(7) Uani 0.512(10) 1 d PU H 2
F8A F 0.8788(10) 0.4958(12) 0.4842(7) 0.242(6) Uani 0.512(10) 1 d PU H 2
F9A F 0.7263(18) 0.5578(14) 0.5026(11) 0.237(7) Uani 0.512(10) 1 d PU H 2
C99A C 0.7654(19) 0.4770(14) 0.4728(8) 0.137(6) Uani 0.512(10) 1 d PDU H 2

loop_
_atom_site_aniso_label
_atom_site_aniso_U_11
_atom_site_aniso_U_22
_atom_site_aniso_U_33
_atom_site_aniso_U_23
_atom_site_aniso_U_13
_atom_site_aniso_U_12
N1 0.0579(16) 0.0558(16) 0.0763(19) 0.0288(15) 0.0247(15) 0.0215(14)
O1 0.115(2) 0.085(2) 0.163(3) 0.065(2) 0.048(2) 0.0532(18)
O2 0.167(3) 0.112(2) 0.083(2) 0.0219(18) 0.051(2) 0.005(2)
C1 0.067(2) 0.063(2) 0.096(3) 0.028(2) 0.013(2) 0.0194(18)
C2 0.061(2) 0.065(2) 0.131(3) 0.035(2) 0.029(2) 0.0199(18)
C3 0.064(2) 0.071(2) 0.094(3) 0.035(2) 0.0375(19) 0.0318(18)
C4 0.074(2) 0.063(2) 0.085(2) 0.0371(18) 0.0266(19) 0.0220(17)
C5 0.087(3) 0.090(3) 0.109(3) 0.061(2) 0.032(2) 0.042(2)
C6 0.079(3) 0.092(3) 0.127(4) 0.062(3) 0.044(2) 0.051(2)
C7 0.064(2) 0.065(2) 0.088(3) 0.0347(19) 0.0301(18) 0.0320(17)
C8 0.069(2) 0.0605(19) 0.077(2) 0.0232(17) 0.0228(18) 0.0299(17)
C9 0.0585(19) 0.0553(18) 0.075(2) 0.0306(16) 0.0283(17) 0.0261(15)
C10 0.091(3) 0.076(2) 0.100(3) 0.036(2) 0.050(2) 0.051(2)
C11 0.094(3) 0.080(2) 0.088(3) 0.018(2) 0.030(2) 0.040(2)
C12 0.059(2) 0.063(2) 0.086(3) 0.028(2) 0.0357(19) 0.0300(17)
C13 0.097(3) 0.074(2) 0.083(3) 0.029(2) 0.038(2) 0.043(2)
C14 0.095(3) 0.068(2) 0.095(3) 0.020(2) 0.038(2) 0.038(2)
C15 0.072(2) 0.078(3) 0.114(3) 0.047(3) 0.045(2) 0.045(2)
C16 0.083(3) 0.092(3) 0.098(3) 0.043(3) 0.033(2) 0.055(2)
C17 0.065(2) 0.078(2) 0.086(3) 0.026(2) 0.0201(19) 0.0393(19)
C18 0.077(2) 0.071(2) 0.087(3) 0.041(2) 0.027(2) 0.0168(19)
C19 0.087(3) 0.073(2) 0.090(3) 0.033(2) 0.028(2) 0.016(2)
C20 0.091(3) 0.084(3) 0.104(3) 0.049(3) 0.040(2) 0.012(2)
C21 0.114(3) 0.080(3) 0.080(3) 0.021(2) 0.030(3) 0.011(3)
C22 0.143(4) 0.087(3) 0.087(3) 0.021(2) 0.036(3) 0.000(3)
C23 0.123(4) 0.084(3) 0.089(3) 0.028(3) 0.040(3) -0.002(3)
C24 0.173(6) 0.076(3) 0.206(6) 0.056(4) 0.074(5) 0.054(3)
C25 0.188(6) 0.138(5) 0.127(5) 0.048(4) 0.086(4) 0.010(4)
N2 0.0530(15) 0.0614(16) 0.0599(17) 0.0258(14) 0.0205(13) 0.0173(12)
O3 0.130(3) 0.131(3) 0.076(2) 0.0385(18) -0.0070(18) -0.039(2)
O4 0.117(2) 0.111(2) 0.169(3) 0.091(2) 0.071(2) 0.0704(19)
C101 0.093(3) 0.078(2) 0.066(2) 0.0352(18) 0.040(2) 0.033(2)
C102 0.074(2) 0.085(2) 0.091(3) 0.046(2) 0.045(2) 0.0321(19)
C103 0.0482(18) 0.074(2) 0.072(2) 0.0314(17) 0.0214(16) 0.0202(15)
C104 0.072(2) 0.062(2) 0.064(2) 0.0254(17) 0.0222(18) 0.0172(17)
C105 0.090(3) 0.071(2) 0.085(3) 0.022(2) 0.029(2) 0.034(2)
C106 0.077(2) 0.077(2) 0.096(3) 0.029(2) 0.025(2) 0.040(2)
C107 0.058(2) 0.072(2) 0.080(2) 0.0315(19) 0.0224(18) 0.0277(17)
C108 0.074(2) 0.0604(19) 0.062(2) 0.0227(16) 0.0196(17) 0.0280(17)
C109 0.0547(18) 0.0550(17) 0.0600(19) 0.0237(15) 0.0169(15) 0.0180(15)
C110 0.094(3) 0.079(2) 0.073(2) 0.029(2) 0.006(2) 0.034(2)
C111 0.063(2) 0.074(2) 0.098(3) 0.038(2) 0.009(2) 0.0269(18)
C112 0.075(2) 0.067(2) 0.062(2) 0.0258(17) 0.0224(18) 0.0115(18)
C113 0.115(3) 0.108(3) 0.065(3) 0.034(2) 0.020(2) -0.027(3)
C114 0.132(4) 0.136(4) 0.067(3) 0.048(3) 0.008(3) -0.034(3)
C115 0.099(3) 0.088(3) 0.065(3) 0.030(2) 0.009(2) -0.007(2)
C116 0.080(2) 0.065(2) 0.079(3) 0.032(2) 0.024(2) 0.0104(19)
C117 0.080(2) 0.068(2) 0.064(2) 0.0313(18) 0.0234(19) 0.0170(19)
C118 0.0483(18) 0.081(2) 0.079(2) 0.042(2) 0.0244(17) 0.0280(16)
C119 0.063(2) 0.082(2) 0.085(3) 0.036(2) 0.0293(19) 0.0387(19)
C120 0.070(2) 0.081(3) 0.093(3) 0.034(2) 0.031(2) 0.041(2)
C121 0.066(2) 0.102(3) 0.129(4) 0.070(3) 0.047(2) 0.049(2)
C122 0.089(3) 0.108(3) 0.097(3) 0.063(3) 0.034(2) 0.045(2)
C123 0.075(2) 0.093(3) 0.083(3) 0.043(2) 0.022(2) 0.031(2)
C124 0.109(4) 0.113(4) 0.108(4) 0.045(3) -0.008(3) -0.030(3)
C125 0.156(5) 0.145(5) 0.182(6) 0.120(4) 0.072(4) 0.080(4)
C51 0.140(5) 0.071(3) 0.081(3) 0.031(2) 0.017(3) 0.013(3)
C52 0.133(5) 0.091(3) 0.082(4) 0.030(3) -0.005(3) 0.024(3)
F1 0.195(4) 0.245(4) 0.115(3) 0.034(3) 0.028(2) 0.121(3)
F2 0.202(4) 0.176(3) 0.227(4) 0.121(3) -0.006(3) 0.074(3)
F3 0.133(3) 0.144(3) 0.243(5) 0.049(3) 0.031(3) 0.002(2)
O5 0.218(4) 0.094(2) 0.128(3) 0.045(2) 0.059(3) 0.053(3)
O6 0.148(4) 0.114(3) 0.217(5) 0.063(3) 0.036(3) 0.031(3)
C53 0.136(5) 0.089(3) 0.121(5) 0.047(3) 0.048(4) 0.035(3)
C54 0.135(6) 0.101(4) 0.172(6) 0.061(4) 0.048(5) 0.030(4)
F4 0.265(6) 0.421(10) 0.294(7) 0.217(7) 0.185(6) 0.184(7)
F5 0.204(4) 0.199(4) 0.315(6) 0.163(4) 0.084(4) 0.108(3)
F6 0.144(4) 0.137(3) 0.397(9) -0.017(4) 0.020(4) 0.033(3)
O7 0.176(4) 0.195(4) 0.122(3) 0.043(3) 0.036(3) 0.070(3)
O8 0.201(5) 0.190(4) 0.151(4) 0.076(3) 0.100(4) 0.070(3)
O9 0.136(3) 0.149(3) 0.113(2) 0.079(2) 0.074(2) 0.035(2)
O10 0.090(2) 0.0830(19) 0.152(3) 0.0309(19) 0.013(2) -0.0103(17)
C98 0.068(2) 0.073(2) 0.063(2) 0.0243(19) 0.0228(19) 0.0146(19)
F7 0.232(11) 0.291(11) 0.125(6) 0.010(7) 0.109(7) 0.057(9)
F8 0.180(12) 0.177(8) 0.104(6) -0.017(6) -0.017(8) -0.047(9)
F9 0.239(15) 0.324(11) 0.173(9) 0.158(9) -0.005(9) 0.063(12)
C99 0.122(9) 0.112(8) 0.104(8) 0.041(6) 0.061(7) 0.012(6)
F7A 0.250(15) 0.294(10) 0.112(5) 0.117(6) 0.094(8) 0.063(9)
F8A 0.130(8) 0.343(12) 0.143(7) 0.084(7) -0.034(6) 0.002(8)
F9A 0.271(15) 0.171(9) 0.139(9) -0.030(7) 0.074(10) 0.018(10)
C99A 0.131(9) 0.163(10) 0.128(9) 0.082(7) 0.065(8) 0.030(7)

loop_
_atom_type_symbol
_atom_type_description
_atom_type_scat_dispersion_real
_atom_type_scat_dispersion_imag
_atom_type_scat_source
C C 0.0033 0.0016 'International Tables Vol C Tables 4.2.6.8 and 6.1.1.4'
H H 0.0000 0.0000 'International Tables Vol C Tables 4.2.6.8 and 6.1.1.4'
N N 0.0061 0.0033 'International Tables Vol C Tables 4.2.6.8 and 6.1.1.4'
O O 0.0106 0.0060 'International Tables Vol C Tables 4.2.6.8 and 6.1.1.4'
F F 0.0171 0.0103 'International Tables Vol C Tables 4.2.6.8 and 6.1.1.4'

loop_
_geom_angle_atom_site_label_1
_geom_angle_atom_site_label_2
_geom_angle_atom_site_label_3
_geom_angle
_geom_angle_site_symmetry_1
_geom_angle_site_symmetry_3
_geom_angle_publ_flag
C9 N1 C4 116.2(2) . . ?
C9 N1 C3 109.0(2) . . ?
C4 N1 C3 113.2(2) . . ?
C9 N1 H101 103.1(18) . . ?
C4 N1 H101 105.2(18) . . ?
C3 N1 H101 109.4(18) . . ?
C15 O1 C24 118.4(4) . . ?
C21 O2 C25 118.0(4) . . ?
C8 C1 C2 113.7(3) . . ?
C8 C1 H1A 108.8 . . ?
C2 C1 H1A 108.8 . . ?
C8 C1 H1B 108.8 . . ?
C2 C1 H1B 108.8 . . ?
H1A C1 H1B 107.7 . . ?
C3 C2 C1 115.1(3) . . ?
C3 C2 H2A 108.5 . . ?
C1 C2 H2A 108.5 . . ?
C3 C2 H2B 108.5 . . ?
C1 C2 H2B 108.5 . . ?
H2A C2 H2B 107.5 . . ?
C12 C3 C2 116.7(3) . . ?
C12 C3 N1 109.1(2) . . ?
C2 C3 N1 110.3(3) . . ?
C12 C3 H3 106.7 . . ?
C2 C3 H3 106.7 . . ?
N1 C3 H3 106.7 . . ?
C5 C4 C18 113.9(3) . . ?
C5 C4 N1 108.3(3) . . ?
C18 C4 N1 110.3(3) . . ?
C5 C4 H4 108.1 . . ?
C18 C4 H4 108.1 . . ?
N1 C4 H4 108.1 . . ?
C4 C5 C6 111.0(3) . . ?
C4 C5 H5A 109.4 . . ?
C6 C5 H5A 109.4 . . ?
C4 C5 H5B 109.4 . . ?
C6 C5 H5B 109.4 . . ?
H5A C5 H5B 108.0 . . ?
C5 C6 C7 111.2(3) . . ?
C5 C6 H6A 109.4 . . ?
C7 C6 H6A 109.4 . . ?
C5 C6 H6B 109.4 . . ?
C7 C6 H6B 109.4 . . ?
H6A C6 H6B 108.0 . . ?
C6 C7 C10 112.9(3) . . ?
C6 C7 C9 113.1(3) . . ?
C10 C7 C9 100.8(3) . . ?
C6 C7 H7 109.9 . . ?
C10 C7 H7 109.9 . . ?
C9 C7 H7 109.9 . . ?
C1 C8 C11 113.8(3) . . ?
C1 C8 C9 114.4(3) . . ?
C11 C8 C9 104.5(3) . . ?
C1 C8 H8 107.9 . . ?
C11 C8 H8 107.9 . . ?
C9 C8 H8 107.9 . . ?
N1 C9 C7 115.0(3) . . ?
N1 C9 C8 114.3(3) . . ?
C7 C9 C8 107.3(3) . . ?
N1 C9 H9 106.5 . . ?
C7 C9 H9 106.5 . . ?
C8 C9 H9 106.5 . . ?
C11 C10 C7 104.2(3) . . ?
C11 C10 H10A 110.9 . . ?
C7 C10 H10A 110.9 . . ?
C11 C10 H10B 110.9 . . ?
C7 C10 H10B 110.9 . . ?
H10A C10 H10B 108.9 . . ?
C10 C11 C8 104.8(3) . . ?
C10 C11 H11A 110.8 . . ?
C8 C11 H11A 110.8 . . ?
C10 C11 H11B 110.8 . . ?
C8 C11 H11B 110.8 . . ?
H11A C11 H11B 108.9 . . ?
C13 C12 C17 117.6(3) . . ?
C13 C12 C3 118.5(3) . . ?
C17 C12 C3 123.9(3) . . ?
C12 C13 C14 121.8(4) . . ?
C12 C13 H13 119.1 . . ?
C14 C13 H13 119.1 . . ?
C15 C14 C13 119.2(4) . . ?
C15 C14 H14 120.4 . . ?
C13 C14 H14 120.4 . . ?
O1 C15 C16 115.9(4) . . ?
O1 C15 C14 124.2(4) . . ?
C16 C15 C14 119.8(4) . . ?
C15 C16 C17 120.1(4) . . ?
C15 C16 H16 119.9 . . ?
C17 C16 H16 119.9 . . ?
C16 C17 C12 121.5(4) . . ?
C16 C17 H17 119.2 . . ?
C12 C17 H17 119.2 . . ?
C19 C18 C23 117.7(4) . . ?
C19 C18 C4 119.5(3) . . ?
C23 C18 C4 122.8(3) . . ?
C18 C19 C20 120.6(4) . . ?
C18 C19 H19 119.7 . . ?
C20 C19 H19 119.7 . . ?
C21 C20 C19 119.7(4) . . ?
C21 C20 H20 120.1 . . ?
C19 C20 H20 120.1 . . ?
C22 C21 C20 119.3(4) . . ?
C22 C21 O2 116.7(4) . . ?
C20 C21 O2 124.0(4) . . ?
C21 C22 C23 121.3(4) . . ?
C21 C22 H22 119.3 . . ?
C23 C22 H22 119.3 . . ?
C22 C23 C18 121.3(4) . . ?
C22 C23 H23 119.4 . . ?
C18 C23 H23 119.4 . . ?
O1 C24 H24A 109.5 . . ?
O1 C24 H24B 109.5 . . ?
H24A C24 H24B 109.5 . . ?
O1 C24 H24C 109.5 . . ?
H24A C24 H24C 109.5 . . ?
H24B C24 H24C 109.5 . . ?
O2 C25 H25A 109.5 . . ?
O2 C25 H25B 109.5 . . ?
H25A C25 H25B 109.5 . . ?
O2 C25 H25C 109.5 . . ?
H25A C25 H25C 109.5 . . ?
H25B C25 H25C 109.5 . . ?
C109 N2 C104 116.3(2) . . ?
C109 N2 C103 109.7(2) . . ?
C104 N2 C103 112.7(2) . . ?
C109 N2 H102 103.2(19) . . ?
C104 N2 H102 106.4(19) . . ?
C103 N2 H102 107.7(19) . . ?
C115 O3 C124 117.2(3) . . ?
C121 O4 C125 117.6(4) . . ?
C108 C101 C102 113.9(3) . . ?
C108 C101 H10C 108.8 . . ?
C102 C101 H10C 108.8 . . ?
C108 C101 H10D 108.8 . . ?
C102 C101 H10D 108.8 . . ?
H10C C101 H10D 107.7 . . ?
C101 C102 C103 115.8(3) . . ?
C101 C102 H10E 108.3 . . ?
C103 C102 H10E 108.3 . . ?
C101 C102 H10F 108.3 . . ?
C103 C102 H10F 108.3 . . ?
H10E C102 H10F 107.4 . . ?
C118 C103 C102 117.3(3) . . ?
C118 C103 N2 109.3(2) . . ?
C102 C103 N2 109.7(3) . . ?
C118 C103 H103 106.7 . . ?
C102 C103 H103 106.7 . . ?
N2 C103 H103 106.7 . . ?
C112 C104 C105 112.8(3) . . ?
C112 C104 N2 111.2(3) . . ?
C105 C104 N2 108.6(3) . . ?
C112 C104 H104 108.0 . . ?
C105 C104 H104 108.0 . . ?
N2 C104 H104 108.0 . . ?
C106 C105 C104 111.4(3) . . ?
C106 C105 H10G 109.3 . . ?
C104 C105 H10G 109.3 . . ?
C106 C105 H10H 109.3 . . ?
C104 C105 H10H 109.3 . . ?
H10G C105 H10H 108.0 . . ?
C105 C106 C107 111.1(3) . . ?
C105 C106 H10I 109.4 . . ?
C107 C106 H10I 109.4 . . ?
C105 C106 H10J 109.4 . . ?
C107 C106 H10J 109.4 . . ?
H10I C106 H10J 108.0 . . ?
C111 C107 C106 112.1(3) . . ?
C111 C107 C109 101.5(3) . . ?
C106 C107 C109 113.2(3) . . ?
C111 C107 H107 109.9 . . ?
C106 C107 H107 109.9 . . ?
C109 C107 H107 109.9 . . ?
C101 C108 C110 114.6(3) . . ?
C101 C108 C109 113.9(3) . . ?
C110 C108 C109 104.2(3) . . ?
C101 C108 H108 107.9 . . ?
C110 C108 H108 107.9 . . ?
C109 C108 H108 107.9 . . ?
N2 C109 C107 115.5(2) . . ?
N2 C109 C108 114.2(2) . . ?
C107 C109 C108 107.2(3) . . ?
N2 C109 H109 106.4 . . ?
C107 C109 H109 106.4 . . ?
C108 C109 H109 106.4 . . ?
C111 C110 C108 105.5(3) . . ?
C111 C110 H11C 110.7 . . ?
C108 C110 H11C 110.7 . . ?
C111 C110 H11D 110.7 . . ?
C108 C110 H11D 110.7 . . ?
H11C C110 H11D 108.8 . . ?
C110 C111 C107 103.9(3) . . ?
C110 C111 H11E 111.0 . . ?
C107 C111 H11E 111.0 . . ?
C110 C111 H11F 111.0 . . ?
C107 C111 H11F 111.0 . . ?
H11E C111 H11F 109.0 . . ?
C117 C112 C113 116.8(3) . . ?
C117 C112 C104 120.4(3) . . ?
C113 C112 C104 122.8(3) . . ?
C114 C113 C112 120.9(4) . . ?
C114 C113 H113 119.5 . . ?
C112 C113 H113 119.5 . . ?
C113 C114 C115 121.6(4) . . ?
C113 C114 H114 119.2 . . ?
C115 C114 H114 119.2 . . ?
C116 C115 O3 124.9(3) . . ?
C116 C115 C114 118.6(4) . . ?
O3 C115 C114 116.5(4) . . ?
C115 C116 C117 119.6(3) . . ?
C115 C116 H116 120.2 . . ?
C117 C116 H116 120.2 . . ?
C112 C117 C116 122.4(3) . . ?
C112 C117 H117 118.8 . . ?
C116 C117 H117 118.8 . . ?
C119 C118 C123 117.8(3) . . ?
C119 C118 C103 124.1(3) . . ?
C123 C118 C103 118.1(3) . . ?
C118 C119 C120 121.2(4) . . ?
C118 C119 H119 119.4 . . ?
C120 C119 H119 119.4 . . ?
C119 C120 C121 120.3(4) . . ?
C119 C120 H120 119.9 . . ?
C121 C120 H120 119.9 . . ?
C122 C121 O4 125.3(4) . . ?
C122 C121 C120 119.4(4) . . ?
O4 C121 C120 115.3(4) . . ?
C121 C122 C123 119.8(4) . . ?
C121 C122 H122 120.1 . . ?
C123 C122 H122 120.1 . . ?
C122 C123 C118 121.5(4) . . ?
C122 C123 H123 119.3 . . ?
C118 C123 H123 119.3 . . ?
O3 C124 H12A 109.5 . . ?
O3 C124 H12B 109.5 . . ?
H12A C124 H12B 109.5 . . ?
O3 C124 H12C 109.5 . . ?
H12A C124 H12C 109.5 . . ?
H12B C124 H12C 109.5 . . ?
O4 C125 H12D 109.5 . . ?
O4 C125 H12E 109.5 . . ?
H12D C125 H12E 109.5 . . ?
O4 C125 H12F 109.5 . . ?
H12D C125 H12F 109.5 . . ?
H12E C125 H12F 109.5 . . ?
O5 C51 O6 128.3(7) . . ?
O5 C51 C52 118.6(5) . . ?
O6 C51 C52 113.1(5) . . ?
F1 C52 F3 105.7(6) . . ?
F1 C52 F2 106.3(5) . . ?
F3 C52 F2 104.9(5) . . ?
F1 C52 C51 112.3(5) . . ?
F3 C52 C51 113.7(5) . . ?
F2 C52 C51 113.1(5) . . ?
C51 O6 H6 109.5 . . ?
O8 C53 O7 128.4(7) . . ?
O8 C53 C54 116.5(7) . . ?
O7 C53 C54 114.9(6) . . ?
F6 C54 F5 114.8(8) . . ?
F6 C54 F4 98.7(7) . . ?
F5 C54 F4 95.9(7) . . ?
F6 C54 C53 115.1(7) . . ?
F5 C54 C53 116.7(6) . . ?
F4 C54 C53 112.3(7) . . ?
O10 C98 O9 131.3(4) . . ?
F7 C99 F8 114.7(15) . . ?
F7 C99 F9 109.8(15) . . ?
F8 C99 F9 98.0(15) . . ?
F8A C99A F7A 118.5(18) . . ?
F8A C99A F9A 116.0(18) . . ?
F7A C99A F9A 98.1(18) . . ?

loop_
_geom_bond_atom_site_label_1
_geom_bond_atom_site_label_2
_geom_bond_distance
_geom_bond_site_symmetry_2
_geom_bond_publ_flag
N1 C9 1.511(4) . ?
N1 C4 1.528(4) . ?
N1 C3 1.529(4) . ?
N1 H101 0.96(3) . ?
O1 C15 1.369(4) . ?
O1 C24 1.407(6) . ?
O2 C21 1.383(5) . ?
O2 C25 1.394(5) . ?
C1 C8 1.518(5) . ?
C1 C2 1.530(5) . ?
C1 H1A 0.9700 . ?
C1 H1B 0.9700 . ?
C2 C3 1.526(5) . ?
C2 H2A 0.9700 . ?
C2 H2B 0.9700 . ?
C3 C12 1.521(5) . ?
C3 H3 0.9800 . ?
C4 C5 1.510(5) . ?
C4 C18 1.521(5) . ?
C4 H4 0.9800 . ?
C5 C6 1.511(5) . ?
C5 H5A 0.9700 . ?
C5 H5B 0.9700 . ?
C6 C7 1.517(5) . ?
C6 H6A 0.9700 . ?
C6 H6B 0.9700 . ?
C7 C10 1.520(5) . ?
C7 C9 1.542(4) . ?
C7 H7 0.9800 . ?
C8 C11 1.534(5) . ?
C8 C9 1.544(5) . ?
C8 H8 0.9800 . ?
C9 H9 0.9800 . ?
C10 C11 1.514(5) . ?
C10 H10A 0.9700 . ?
C10 H10B 0.9700 . ?
C11 H11A 0.9700 . ?
C11 H11B 0.9700 . ?
C12 C13 1.378(5) . ?
C12 C17 1.381(5) . ?
C13 C14 1.387(5) . ?
C13 H13 0.9300 . ?
C14 C15 1.380(5) . ?
C14 H14 0.9300 . ?
C15 C16 1.371(5) . ?
C16 C17 1.376(5) . ?
C16 H16 0.9300 . ?
C17 H17 0.9300 . ?
C18 C19 1.374(5) . ?
C18 C23 1.379(5) . ?
C19 C20 1.410(5) . ?
C19 H19 0.9300 . ?
C20 C21 1.366(6) . ?
C20 H20 0.9300 . ?
C21 C22 1.352(6) . ?
C22 C23 1.368(6) . ?
C22 H22 0.9300 . ?
C23 H23 0.9300 . ?
C24 H24A 0.9600 . ?
C24 H24B 0.9600 . ?
C24 H24C 0.9600 . ?
C25 H25A 0.9600 . ?
C25 H25B 0.9600 . ?
C25 H25C 0.9600 . ?
N2 C109 1.514(4) . ?
N2 C104 1.523(4) . ?
N2 C103 1.532(4) . ?
N2 H102 0.94(3) . ?
O3 C115 1.365(5) . ?
O3 C124 1.419(5) . ?
O4 C121 1.373(5) . ?
O4 C125 1.427(6) . ?
C101 C108 1.517(4) . ?
C101 C102 1.527(5) . ?
C101 H10C 0.9700 . ?
C101 H10D 0.9700 . ?
C102 C103 1.528(4) . ?
C102 H10E 0.9700 . ?
C102 H10F 0.9700 . ?
C103 C118 1.524(4) . ?
C103 H103 0.9800 . ?
C104 C112 1.505(5) . ?
C104 C105 1.520(5) . ?
C104 H104 0.9800 . ?
C105 C106 1.516(5) . ?
C105 H10G 0.9700 . ?
C105 H10H 0.9700 . ?
C106 C107 1.524(5) . ?
C106 H10I 0.9700 . ?
C106 H10J 0.9700 . ?
C107 C111 1.517(5) . ?
C107 C109 1.532(4) . ?
C107 H107 0.9800 . ?
C108 C110 1.529(5) . ?
C108 C109 1.552(4) . ?
C108 H108 0.9800 . ?
C109 H109 0.9800 . ?
C110 C111 1.517(5) . ?
C110 H11C 0.9700 . ?
C110 H11D 0.9700 . ?
C111 H11E 0.9700 . ?
C111 H11F 0.9700 . ?
C112 C117 1.374(4) . ?
C112 C113 1.387(5) . ?
C113 C114 1.358(6) . ?
C113 H113 0.9300 . ?
C114 C115 1.374(5) . ?
C114 H114 0.9300 . ?
C115 C116 1.364(5) . ?
C116 C117 1.382(5) . ?
C116 H116 0.9300 . ?
C117 H117 0.9300 . ?
C118 C119 1.373(5) . ?
C118 C123 1.386(5) . ?
C119 C120 1.378(5) . ?
C119 H119 0.9300 . ?
C120 C121 1.379(5) . ?
C120 H120 0.9300 . ?
C121 C122 1.371(6) . ?
C122 C123 1.379(5) . ?
C122 H122 0.9300 . ?
C123 H123 0.9300 . ?
C124 H12A 0.9600 . ?
C124 H12B 0.9600 . ?
C124 H12C 0.9600 . ?
C125 H12D 0.9600 . ?
C125 H12E 0.9600 . ?
C125 H12F 0.9600 . ?
C51 O5 1.203(5) . ?
C51 O6 1.230(5) . ?
C51 C52 1.488(8) . ?
C52 F1 1.294(6) . ?
C52 F3 1.296(6) . ?
C52 F2 1.297(5) . ?
O6 H6 0.8200 . ?
C53 O8 1.184(6) . ?
C53 O7 1.240(6) . ?
C53 C54 1.478(9) . ?
C54 F6 1.213(7) . ?
C54 F5 1.240(7) . ?
C54 F4 1.340(8) . ?
O9 C98 1.184(4) . ?
O10 C98 1.180(4) . ?
F7 C99 1.259(14) . ?
F8 C99 1.275(15) . ?
F9 C99 1.315(17) . ?
F7A C99A 1.37(2) . ?
F8A C99A 1.20(2) . ?
F9A C99A 1.47(3) . ?

loop_
_geom_hbond_atom_site_label_D
_geom_hbond_atom_site_label_H
_geom_hbond_atom_site_label_A
_geom_hbond_distance_DH
_geom_hbond_distance_HA
_geom_hbond_distance_DA
_geom_hbond_angle_DHA
_geom_hbond_site_symmetry_A
N1 H101 O10 0.96(3) 1.80(3) 2.731(4) 163(3) .
N2 H102 O9 0.94(3) 1.81(3) 2.720(4) 162(3) .
O6 H6 O7 0.82 1.74 2.528(7) 160.5 1_655
